data_4308145
loop_
_publ_author_name
'Bogdan Botar'
'Paul K\"ogerler'
'Craig L. Hill'

_publ_contact_author_address
;
Emory University
Department of Chemistry
Atlanta GA 30322-2210
USA
;
_publ_contact_author_email bbotar@emory.edu
_publ_contact_author_fax 404-727-6076
_publ_contact_author_name 'Bogdan Botar'
_publ_contact_author_phone 404-727-4419
_publ_section_title
;
Tetrairon and Hexairon Hydroxo/Acetato Clusters Stabilized by Multiple
Polyoxometalate Scaffolds. Structures, Magnetic Properties, and Chemistry
of a Dimer and a Trimer
;
_journal_name_full 'Inorganic Chemistry'
_journal_page_first 5398
_journal_page_last 5403
_journal_paper_doi 10.1021/ic070126y
_journal_volume 46
_journal_year 2007
_chemical_formula_sum 'C24 H112 Fe4 K4 N8 O100 Si2 W20'
_chemical_formula_weight 6226.20
_chemical_name_systematic
; 
 ? 
;
_space_group_IT_number 87
_symmetry_cell_setting tetragonal
_symmetry_space_group_name_Hall '-I 4'
_symmetry_space_group_name_H-M 'I 4/m'
_atom_sites_solution_hydrogens geom
_atom_sites_solution_primary direct
_atom_sites_solution_secondary difmap
_audit_creation_method SHELXL-97
_cell_angle_alpha 90.00
_cell_angle_beta 90.00
_cell_angle_gamma 90.00
_cell_formula_units_Z 8
_cell_length_a 37.430(2)
_cell_length_b 37.430(2)
_cell_length_c 19.6822(14)
_cell_measurement_reflns_used 8864
_cell_measurement_temperature 173(2)
_cell_measurement_theta_max 29.91
_cell_measurement_theta_min 2.21
_cell_volume 27575(3)
_computing_cell_refinement 'Bruker SMART'
_computing_data_collection 'Bruker SMART'
_computing_data_reduction 'Bruker SAINT'
_computing_molecular_graphics 'Bruker SHELXTL'
_computing_publication_material 'Bruker SHELXTL'
_computing_structure_refinement 'SHELXL-97 (Sheldrick, 1997)'
_computing_structure_solution 'SHELXS-97 (Sheldrick, 1990)'
_diffrn_ambient_temperature 173(2)
_diffrn_measured_fraction_theta_full 0.997
_diffrn_measured_fraction_theta_max 0.997
_diffrn_measurement_device_type 'CCD area detector'
_diffrn_measurement_method 'phi and omega scans'
_diffrn_radiation_monochromator graphite
_diffrn_radiation_source 'fine-focus sealed tube'
_diffrn_radiation_type MoK\a
_diffrn_radiation_wavelength 0.71073
_diffrn_reflns_av_R_equivalents 0.1191
_diffrn_reflns_av_sigmaI/netI 0.0661
_diffrn_reflns_limit_h_max 52
_diffrn_reflns_limit_h_min -52
_diffrn_reflns_limit_k_max 52
_diffrn_reflns_limit_k_min -52
_diffrn_reflns_limit_l_max 27
_diffrn_reflns_limit_l_min -27
_diffrn_reflns_number 218748
_diffrn_reflns_theta_full 30.08
_diffrn_reflns_theta_max 30.08
_diffrn_reflns_theta_min 1.54
_exptl_absorpt_coefficient_mu 17.248
_exptl_absorpt_correction_T_max 0.2774
_exptl_absorpt_correction_T_min 0.1963
_exptl_absorpt_correction_type multi-scan
_exptl_absorpt_process_details 'SADABS V2.10, Sheldrick 2003'
_exptl_crystal_colour red-brown
_exptl_crystal_density_diffrn 2.999
_exptl_crystal_density_method 'not measured'
_exptl_crystal_description column
_exptl_crystal_F_000 22400
_exptl_crystal_size_max 0.14
_exptl_crystal_size_mid 0.11
_exptl_crystal_size_min 0.10
_refine_diff_density_max 6.386
_refine_diff_density_min -2.942
_refine_diff_density_rms 0.390
_refine_ls_extinction_method none
_refine_ls_goodness_of_fit_ref 1.030
_refine_ls_hydrogen_treatment undef
_refine_ls_matrix_type full
_refine_ls_number_parameters 639
_refine_ls_number_reflns 20749
_refine_ls_number_restraints 0
_refine_ls_restrained_S_all 1.030
_refine_ls_R_factor_all 0.0936
_refine_ls_R_factor_gt 0.0620
_refine_ls_shift/su_max 0.001
_refine_ls_shift/su_mean 0.000
_refine_ls_structure_factor_coef Fsqd
_refine_ls_weighting_details 'calc w=1/[\s^2^(Fo^2^)+(0.1072P)^2^+67.8407P] where P=(Fo^2^+2Fc^2^)/3'
_refine_ls_weighting_scheme calc
_refine_ls_wR_factor_gt 0.1766
_refine_ls_wR_factor_ref 0.1898
_reflns_number_gt 13798
_reflns_number_total 20749
_reflns_threshold_expression >2sigma(I)
_cod_data_source_file ic070126y-file003_1.cif
_cod_data_source_block dimer
_cod_depositor_comments
;
The following automatic conversions were performed:
'_symmetry_cell_setting' value 'Tetragonal' changed to 'tetragonal'
according to '/home/saulius/struct/CIF-dictionaries/cif_core.dic'
dictionary named 'cif_core.dic' version 2.4.1 from 2010-06-29.

Automatic conversion script
Id: cif_fix_enum 1527 2010-12-29 10:47:43Z saulius 
;
_cod_database_code 4308145

loop_
_symmetry_equiv_pos_as_xyz
'x, y, z'
'-x, -y, z'
'-y, x, z'
'y, -x, z'
'x+1/2, y+1/2, z+1/2'
'-x+1/2, -y+1/2, z+1/2'
'-y+1/2, x+1/2, z+1/2'
'y+1/2, -x+1/2, z+1/2'
'-x, -y, -z'
'x, y, -z'
'y, -x, -z'
'-y, x, -z'
'-x+1/2, -y+1/2, -z+1/2'
'x+1/2, y+1/2, -z+1/2'
'y+1/2, -x+1/2, -z+1/2'
'-y+1/2, x+1/2, -z+1/2'

loop_
_atom_site_label
_atom_site_type_symbol
_atom_site_fract_x
_atom_site_fract_y
_atom_site_fract_z
_atom_site_U_iso_or_equiv
_atom_site_adp_type
_atom_site_occupancy
_atom_site_symmetry_multiplicity
_atom_site_calc_flag
_atom_site_refinement_flags
_atom_site_disorder_assembly
_atom_site_disorder_group
W1 W 0.649595(14) 0.450309(14) 0.08617(3) 0.03117(12) Uani 1 1 d . . .
W2 W 0.731548(15) 0.402480(15) 0.14361(2) 0.03346(13) Uani 1 1 d . . .
W3 W 0.67318(2) 0.378611(19) 0.0000 0.02863(15) Uani 1 2 d S . .
W4 W 0.781711(17) 0.474093(17) 0.14245(4) 0.04751(17) Uani 1 1 d . . .
W5 W 0.705803(17) 0.532431(16) 0.08624(4) 0.04521(16) Uani 1 1 d . . .
W6 W 0.78154(3) 0.53777(2) 0.0000 0.0589(3) Uani 1 2 d S . .
W7 W 0.832442(16) 0.228232(16) 0.14424(3) 0.03954(14) Uani 1 1 d . . .
W8 W 0.932348(16) 0.140736(15) -0.08644(3) 0.03666(13) Uani 1 1 d . . .
W9 W 0.919255(15) 0.235084(15) -0.14273(3) 0.03315(13) Uani 1 1 d . . .
W10 W 0.97420(2) 0.20333(2) 0.0000 0.03463(17) Uani 1 2 d S . .
W11 W 0.78282(2) 0.18938(3) 0.0000 0.0479(2) Uani 1 2 d S . .
W12 W 0.833548(18) 0.133068(17) -0.08639(3) 0.04490(16) Uani 1 1 d . . .
Fe1 Fe 0.86831(5) 0.31359(5) 0.09512(10) 0.0354(4) Uani 1 1 d . . .
Fe2 Fe 0.82373(6) 0.39071(6) 0.09531(11) 0.0391(5) Uani 1 1 d . . .
Si1 Si 0.87781(13) 0.20028(13) 0.0000 0.0296(10) Uani 1 2 d S . .
Si2 Si 0.73032(13) 0.45586(13) 0.0000 0.0275(10) Uani 1 2 d S . .
K1 K 0.95347(15) 0.30419(15) 0.0000 0.0598(14) Uani 1 2 d S . .
K2 K 0.85690(16) 0.46709(15) 0.0000 0.0683(16) Uani 1 2 d S . .
K3 K 0.82028(13) 0.55692(12) 0.2745(2) 0.0756(13) Uani 1 1 d . . .
O1 O 0.7085(2) 0.3783(2) -0.0684(4) 0.0299(18) Uani 1 1 d . . .
O2 O 0.6876(2) 0.4360(2) 0.1398(4) 0.033(2) Uani 1 1 d . . .
O3 O 0.7734(2) 0.3810(2) 0.1248(4) 0.035(2) Uani 1 1 d . . .
O4 O 0.7508(2) 0.4420(2) 0.0677(5) 0.0329(19) Uani 1 1 d . . .
O5 O 0.7531(3) 0.4410(3) 0.1951(5) 0.054(3) Uani 1 1 d . . .
O6 O 0.7164(3) 0.3772(3) 0.2102(5) 0.053(3) Uani 1 1 d . . .
O7 O 0.6892(3) 0.4404(3) 0.0000 0.030(3) Uani 1 2 d S . .
O8 O 0.6256(3) 0.4601(3) 0.0000 0.037(3) Uani 1 2 d S . .
O9 O 0.6423(2) 0.4006(2) 0.0641(5) 0.034(2) Uani 1 1 d . . .
O10 O 0.6688(3) 0.4981(2) 0.0837(5) 0.039(2) Uani 1 1 d . . .
O11 O 0.6148(3) 0.4568(3) 0.1416(5) 0.044(2) Uani 1 1 d . . .
O12 O 0.6584(4) 0.3356(3) 0.0000 0.041(3) Uani 1 2 d S . .
O13 O 0.7346(3) 0.5037(3) 0.1389(6) 0.048(3) Uani 1 1 d . . .
O14 O 0.8163(3) 0.4436(3) 0.1230(6) 0.047(3) Uani 1 1 d . . .
O15 O 0.7950(3) 0.5045(3) 0.0670(7) 0.055(3) Uani 1 1 d . . .
O16 O 0.7999(3) 0.4978(3) 0.2073(7) 0.070(4) Uani 1 1 d . . .
O17 O 0.7302(4) 0.5005(3) 0.0000 0.042(3) Uani 1 2 d S . .
O18 O 0.6877(3) 0.5614(3) 0.1435(6) 0.058(3) Uani 1 1 d . . .
O19 O 0.6892(4) 0.5531(4) 0.0000 0.052(4) Uani 1 2 d S . .
O20 O 0.7502(3) 0.5590(3) 0.0640(8) 0.065(4) Uani 1 1 d . . .
O22 O 0.9484(3) 0.2392(3) -0.2097(5) 0.048(3) Uani 1 1 d . . .
O23 O 0.9090(3) 0.2808(2) -0.1262(4) 0.034(2) Uani 1 1 d . . .
O24 O 0.9208(3) 0.1794(3) -0.1402(5) 0.042(2) Uani 1 1 d . . .
O25 O 0.8763(2) 0.2242(2) 0.0683(4) 0.0301(18) Uani 1 1 d . . .
O26 O 0.9517(2) 0.2325(2) -0.0686(5) 0.0327(19) Uani 1 1 d . . .
O27 O 0.8759(2) 0.2276(3) -0.1950(4) 0.036(2) Uani 1 1 d . . .
O28 O 0.9156(3) 0.1773(3) 0.0000 0.030(3) Uani 1 2 d S . .
O29 O 0.9500(3) 0.1095(3) -0.1422(5) 0.048(3) Uani 1 1 d . . .
O30 O 0.9766(2) 0.1656(2) -0.0652(5) 0.0335(19) Uani 1 1 d . . .
O31 O 0.9410(4) 0.1162(3) 0.0000 0.038(3) Uani 1 2 d S . .
O32 O 0.8839(3) 0.1254(3) -0.0842(5) 0.045(2) Uani 1 1 d . . .
O33 O 1.0173(4) 0.2180(4) 0.0000 0.044(3) Uani 1 2 d S . .
O34 O 0.7991(2) 0.2200(3) 0.0687(6) 0.047(3) Uani 1 1 d . . .
O35 O 0.8353(3) 0.2753(2) 0.1268(5) 0.038(2) Uani 1 1 d . . .
O36 O 0.8391(3) 0.1736(3) -0.1408(5) 0.045(2) Uani 1 1 d . . .
O37 O 0.8025(3) 0.2272(3) 0.2101(6) 0.059(3) Uani 1 1 d . . .
O38 O 0.8440(4) 0.1735(4) 0.0000 0.041(3) Uani 1 2 d S . .
O39 O 0.7861(3) 0.1517(3) -0.0672(6) 0.053(3) Uani 1 1 d . . .
O40 O 0.8210(4) 0.1004(3) -0.1410(7) 0.066(4) Uani 1 1 d . . .
O41 O 0.7379(4) 0.1990(5) 0.0000 0.067(5) Uani 1 2 d S . .
O42 O 0.8285(4) 0.1075(4) 0.0000 0.053(4) Uani 1 2 d S . .
O43 O 0.8769(4) 0.2963(3) 0.0000 0.036(3) Uani 1 2 d S . .
O44 O 0.8305(3) 0.3430(2) 0.0657(5) 0.035(2) Uani 1 1 d . . .
O45 O 0.8118(4) 0.4062(3) 0.0000 0.042(3) Uani 1 2 d S . .
O46 O 0.8166(5) 0.5673(5) 0.0000 0.093(7) Uani 1 2 d S . .
O47 O 0.9067(3) 0.3523(3) 0.0821(5) 0.046(3) Uani 1 1 d . . .
O48 O 0.8764(3) 0.4044(3) 0.0822(6) 0.054(3) Uani 1 1 d . . .
O49 O 0.8688(3) 0.3309(3) 0.1956(5) 0.051(3) Uani 1 1 d . . .
O50 O 0.8384(3) 0.3824(3) 0.1953(6) 0.062(3) Uani 1 1 d . . .
O101 O 0.7527(4) 0.0832(4) 0.9740(8) 0.026(3) Uiso 0.50 1 d P . .
O102 O 0.7531(2) 0.1659(2) 0.1900(4) 0.0309(18) Uiso 1 1 d . . .
O103 O 0.8682(2) 0.4545(2) 0.2237(4) 0.0282(17) Uiso 1 1 d . . .
O104 O 0.8699(7) 0.2309(7) 0.5000 0.106(8) Uiso 1 2 d S . .
O105 O 0.5513(7) 0.3992(7) 0.0643(15) 0.074(7) Uiso 0.50 1 d P . .
O106 O 1.0017(8) 0.3232(9) -0.1162(18) 0.200(12) Uiso 1 1 d . . .
O107 O 0.7463(11) 0.1976(11) 0.5000 0.185(15) Uiso 1 2 d S . .
O108 O 0.7752(5) 0.5974(5) 0.1833(9) 0.100(5) Uiso 1 1 d . . .
O109 O 0.7278(9) 0.1900(9) 0.3126(18) 0.092(9) Uiso 0.50 1 d P . .
O110 O 0.9478(6) 0.4168(6) 0.2542(12) 0.054(6) Uiso 0.50 1 d P . .
N1 N 0.8821(4) 0.1618(4) 0.7279(8) 0.055(3) Uiso 1 1 d . . .
H1A H 0.8773 0.1694 0.7714 0.067 Uiso 1 1 calc R . .
H1B H 0.9034 0.1720 0.7147 0.067 Uiso 1 1 calc R . .
N2 N 1.0145(5) 0.2019(5) 0.7639(10) 0.087(5) Uiso 1 1 d . . .
H2A H 0.9921 0.2107 0.7541 0.104 Uiso 1 1 calc R . .
H2B H 1.0288 0.2064 0.7269 0.104 Uiso 1 1 calc R . .
N3 N 0.9339(7) 0.4874(7) 0.1223(14) 0.049(6) Uiso 0.50 1 d P . .
C1 C 0.8586(7) 0.3590(6) 0.3000(12) 0.089(7) Uiso 1 1 d . . .
H1C H 0.8729 0.3799 0.3127 0.133 Uiso 1 1 calc R . .
H1D H 0.8708 0.3372 0.3154 0.133 Uiso 1 1 calc R . .
H1E H 0.8351 0.3605 0.3215 0.133 Uiso 1 1 calc R . .
C2 C 0.8543(4) 0.3579(4) 0.2237(8) 0.042(3) Uiso 1 1 d . . .
C3 C 0.9059(5) 0.3873(5) 0.0842(9) 0.061(5) Uiso 1 1 d . . .
C4 C 0.9403(6) 0.4067(6) 0.0877(12) 0.085(7) Uiso 1 1 d . . .
H4A H 0.9577 0.3950 0.0579 0.128 Uiso 1 1 calc R . .
H4B H 0.9491 0.4065 0.1345 0.128 Uiso 1 1 calc R . .
H4C H 0.9368 0.4314 0.0728 0.128 Uiso 1 1 calc R . .
C5 C 0.8534(6) 0.1739(6) 0.6821(11) 0.073(5) Uiso 1 1 d . . .
H5A H 0.8527 0.1585 0.6419 0.110 Uiso 1 1 d R . .
H5B H 0.8575 0.1987 0.6680 0.110 Uiso 1 1 d R . .
H5C H 0.8307 0.1723 0.7065 0.110 Uiso 1 1 d R . .
C6 C 0.8858(5) 0.1217(5) 0.7276(11) 0.070(5) Uiso 1 1 d . . .
H6A H 0.8928 0.1135 0.7730 0.106 Uiso 1 1 d R . .
H6B H 0.9042 0.1147 0.6946 0.106 Uiso 1 1 d R . .
H6C H 0.8630 0.1108 0.7149 0.106 Uiso 1 1 d R . .
C7 C 1.0118(8) 0.1630(7) 0.7729(16) 0.112(9) Uiso 1 1 d . . .
H7A H 0.9973 0.1578 0.8131 0.168 Uiso 1 1 d R . .
H7B H 1.0360 0.1538 0.7796 0.168 Uiso 1 1 d R . .
H7C H 1.0010 0.1515 0.7330 0.168 Uiso 1 1 d R . .
C8 C 1.0294(6) 0.2224(6) 0.8249(12) 0.085(7) Uiso 1 1 d . . .
H8A H 1.0127 0.2203 0.8632 0.128 Uiso 1 1 d R . .
H8B H 1.0327 0.2476 0.8136 0.128 Uiso 1 1 d R . .
H8C H 1.0524 0.2118 0.8374 0.128 Uiso 1 1 d R . .
C9 C 0.8960(9) 0.4978(9) 0.1102(18) 0.051(8) Uiso 0.50 1 d P . .
C10 C 0.9683(8) 0.4997(8) 0.0845(15) 0.044(7) Uiso 0.50 1 d P . .

loop_
_atom_site_aniso_label
_atom_site_aniso_U_11
_atom_site_aniso_U_22
_atom_site_aniso_U_33
_atom_site_aniso_U_23
_atom_site_aniso_U_13
_atom_site_aniso_U_12
W1 0.0329(3) 0.0347(3) 0.0258(2) -0.0030(2) 0.0027(2) 0.0055(2)
W2 0.0406(3) 0.0406(3) 0.0192(2) -0.0031(2) -0.0012(2) 0.0099(2)
W3 0.0342(4) 0.0272(3) 0.0245(3) 0.000 0.000 -0.0017(3)
W4 0.0430(3) 0.0383(3) 0.0612(4) -0.0232(3) -0.0195(3) 0.0098(3)
W5 0.0413(3) 0.0300(3) 0.0644(4) -0.0144(3) -0.0077(3) 0.0071(2)
W6 0.0384(5) 0.0269(4) 0.1115(9) 0.000 0.000 -0.0011(3)
W7 0.0429(3) 0.0385(3) 0.0372(3) 0.0032(2) 0.0130(2) 0.0032(2)
W8 0.0451(3) 0.0337(3) 0.0312(3) -0.0042(2) 0.0006(2) 0.0074(2)
W9 0.0411(3) 0.0351(3) 0.0232(2) -0.0009(2) 0.0037(2) 0.0050(2)
W10 0.0308(4) 0.0403(4) 0.0328(4) 0.000 0.000 0.0039(3)
W11 0.0329(4) 0.0485(5) 0.0623(6) 0.000 0.000 -0.0046(4)
W12 0.0463(3) 0.0362(3) 0.0522(4) -0.0060(3) -0.0077(3) -0.0075(3)
Fe1 0.0424(11) 0.0352(10) 0.0287(9) -0.0015(8) -0.0029(8) 0.0056(8)
Fe2 0.0373(11) 0.0367(10) 0.0433(11) -0.0071(9) -0.0090(9) 0.0070(8)
Si1 0.030(2) 0.031(2) 0.028(2) 0.000 0.000 -0.0009(19)
Si2 0.028(2) 0.025(2) 0.029(2) 0.000 0.000 0.0021(18)
K1 0.060(3) 0.051(3) 0.069(4) 0.000 0.000 0.010(2)
K2 0.055(3) 0.050(3) 0.100(5) 0.000 0.000 0.003(3)
K3 0.087(3) 0.066(3) 0.074(3) -0.028(2) 0.017(2) -0.008(2)
O1 0.039(5) 0.029(4) 0.021(4) -0.004(3) -0.003(4) 0.006(4)
O2 0.036(5) 0.042(5) 0.023(4) -0.004(4) 0.002(4) 0.007(4)
O3 0.041(5) 0.035(5) 0.029(5) -0.001(4) 0.006(4) 0.010(4)
O4 0.028(4) 0.034(5) 0.036(5) -0.009(4) -0.005(4) 0.003(4)
O5 0.058(7) 0.063(7) 0.039(6) -0.033(5) -0.018(5) 0.026(5)
O6 0.073(8) 0.060(7) 0.025(5) 0.011(5) 0.009(5) 0.024(6)
O7 0.029(6) 0.028(6) 0.033(7) 0.000 0.000 0.004(5)
O8 0.035(7) 0.030(7) 0.044(8) 0.000 0.000 0.006(5)
O9 0.029(4) 0.041(5) 0.032(5) 0.011(4) 0.007(4) 0.002(4)
O10 0.039(5) 0.031(5) 0.047(6) -0.006(4) -0.006(4) 0.010(4)
O11 0.041(6) 0.058(7) 0.033(5) 0.000(5) 0.010(4) 0.005(5)
O12 0.043(8) 0.023(6) 0.058(9) 0.000 0.000 -0.009(6)
O13 0.031(5) 0.045(6) 0.067(7) -0.027(5) -0.019(5) 0.015(4)
O14 0.041(6) 0.041(6) 0.061(7) -0.012(5) -0.011(5) 0.008(4)
O15 0.039(6) 0.036(6) 0.090(9) -0.018(6) -0.007(6) 0.008(4)
O16 0.068(8) 0.053(7) 0.090(10) -0.038(7) -0.040(7) 0.015(6)
O17 0.042(8) 0.021(6) 0.062(9) 0.000 0.000 -0.008(5)
O18 0.049(6) 0.041(6) 0.084(9) -0.029(6) -0.012(6) 0.017(5)
O19 0.034(8) 0.048(9) 0.075(11) 0.000 0.000 0.020(7)
O20 0.039(6) 0.032(6) 0.122(11) -0.017(6) -0.008(7) 0.001(5)
O22 0.058(7) 0.058(7) 0.027(5) 0.004(5) 0.002(5) 0.003(5)
O23 0.051(6) 0.023(4) 0.029(4) 0.003(3) 0.009(4) 0.012(4)
O24 0.046(6) 0.048(6) 0.034(5) -0.012(4) 0.001(4) 0.002(5)
O25 0.033(5) 0.026(4) 0.031(4) 0.001(4) 0.006(4) 0.002(3)
O26 0.030(5) 0.031(5) 0.036(5) -0.005(4) 0.006(4) 0.006(4)
O27 0.041(5) 0.046(5) 0.022(4) -0.008(4) -0.003(4) 0.009(4)
O28 0.028(6) 0.038(7) 0.024(6) 0.000 0.000 0.001(5)
O29 0.069(7) 0.035(5) 0.040(6) -0.009(4) 0.011(5) 0.020(5)
O30 0.031(5) 0.039(5) 0.030(4) 0.003(4) 0.002(4) 0.003(4)
O31 0.048(8) 0.031(7) 0.036(7) 0.000 0.000 0.008(6)
O32 0.050(6) 0.037(5) 0.049(6) -0.006(4) 0.002(5) 0.004(5)
O33 0.040(8) 0.043(8) 0.051(9) 0.000 0.000 -0.003(6)
O34 0.027(5) 0.048(6) 0.067(7) -0.008(5) 0.001(5) 0.002(4)
O35 0.048(6) 0.034(5) 0.032(5) 0.000(4) 0.007(4) 0.011(4)
O36 0.046(6) 0.043(6) 0.046(6) -0.007(5) -0.012(5) 0.001(5)
O37 0.063(7) 0.057(7) 0.058(7) 0.010(6) 0.037(6) 0.007(6)
O38 0.037(7) 0.045(8) 0.040(8) 0.000 0.000 0.003(6)
O39 0.038(6) 0.057(7) 0.064(7) -0.011(6) -0.008(5) 0.001(5)
O40 0.080(9) 0.040(6) 0.079(9) -0.029(6) -0.020(7) -0.019(6)
O41 0.031(8) 0.056(10) 0.113(16) 0.000 0.000 0.006(7)
O42 0.054(9) 0.035(8) 0.070(11) 0.000 0.000 -0.015(7)
O43 0.045(8) 0.028(6) 0.034(7) 0.000 0.000 0.008(6)
O44 0.045(5) 0.031(5) 0.029(5) -0.003(4) -0.004(4) 0.015(4)
O45 0.048(8) 0.030(7) 0.050(9) 0.000 0.000 0.010(6)
O46 0.062(12) 0.036(9) 0.18(2) 0.000 0.000 -0.016(8)
O47 0.044(6) 0.039(6) 0.055(7) -0.002(5) -0.006(5) 0.000(4)
O48 0.026(5) 0.039(6) 0.097(10) 0.000(6) -0.016(5) 0.002(4)
O49 0.065(7) 0.052(6) 0.035(5) -0.011(5) -0.008(5) 0.019(5)
O50 0.081(8) 0.055(7) 0.050(7) -0.027(5) -0.032(6) 0.034(6)

loop_
_atom_type_symbol
_atom_type_description
_atom_type_scat_dispersion_real
_atom_type_scat_dispersion_imag
_atom_type_scat_source
C C 0.0033 0.0016 'International Tables Vol C Tables 4.2.6.8 and 6.1.1.4'
H H 0.0000 0.0000 'International Tables Vol C Tables 4.2.6.8 and 6.1.1.4'
N N 0.0061 0.0033 'International Tables Vol C Tables 4.2.6.8 and 6.1.1.4'
O O 0.0106 0.0060 'International Tables Vol C Tables 4.2.6.8 and 6.1.1.4'
Si Si 0.0817 0.0704 'International Tables Vol C Tables 4.2.6.8 and 6.1.1.4'
K K 0.2009 0.2494 'International Tables Vol C Tables 4.2.6.8 and 6.1.1.4'
Fe Fe 0.3463 0.8444 'International Tables Vol C Tables 4.2.6.8 and 6.1.1.4'
W W -0.8490 6.8722 'International Tables Vol C Tables 4.2.6.8 and 6.1.1.4'

loop_
_geom_angle_atom_site_label_1
_geom_angle_atom_site_label_2
_geom_angle_atom_site_label_3
_geom_angle
_geom_angle_site_symmetry_1
_geom_angle_site_symmetry_3
_geom_angle_publ_flag
O11 W1 O2 105.2(4) . . ?
O11 W1 O9 99.9(4) . . ?
O2 W1 O9 87.5(4) . . ?
O11 W1 O10 99.7(5) . . ?
O2 W1 O10 89.8(4) . . ?
O9 W1 O10 160.2(4) . . ?
O11 W1 O8 100.1(5) . . ?
O2 W1 O8 154.5(4) . . ?
O9 W1 O8 85.4(5) . . ?
O10 W1 O8 88.7(5) . . ?
O11 W1 O7 171.0(4) . . ?
O2 W1 O7 83.0(3) . . ?
O9 W1 O7 76.6(4) . . ?
O10 W1 O7 83.6(4) . . ?
O8 W1 O7 71.5(4) . . ?
O6 W2 O3 101.5(5) . . ?
O6 W2 O1 100.3(5) . 10 ?
O3 W2 O1 91.2(4) . 10 ?
O6 W2 O5 98.6(5) . . ?
O3 W2 O5 94.5(4) . . ?
O1 W2 O5 158.8(4) 10 . ?
O6 W2 O2 95.7(4) . . ?
O3 W2 O2 162.8(4) . . ?
O1 W2 O2 84.4(3) 10 . ?
O5 W2 O2 84.2(4) . . ?
O6 W2 O4 171.6(4) . . ?
O3 W2 O4 82.9(4) . . ?
O1 W2 O4 86.7(3) 10 . ?
O5 W2 O4 73.8(4) . . ?
O2 W2 O4 80.2(3) . . ?
O12 W3 O1 102.7(4) . . ?
O12 W3 O1 102.7(4) . 10 ?
O1 W3 O1 91.0(5) . 10 ?
O12 W3 O9 102.3(4) . 10 ?
O1 W3 O9 87.5(4) . 10 ?
O1 W3 O9 154.6(4) 10 10 ?
O12 W3 O9 102.3(4) . . ?
O1 W3 O9 154.6(4) . . ?
O1 W3 O9 87.5(4) 10 . ?
O9 W3 O9 83.3(5) 10 . ?
O12 W3 O7 175.6(6) . . ?
O1 W3 O7 80.3(3) . . ?
O1 W3 O7 80.3(3) 10 . ?
O9 W3 O7 74.5(3) 10 . ?
O9 W3 O7 74.5(3) . . ?
O16 W4 O14 101.9(5) . . ?
O16 W4 O15 99.5(6) . . ?
O14 W4 O15 91.5(5) . . ?
O16 W4 O5 98.9(6) . . ?
O14 W4 O5 96.2(5) . . ?
O15 W4 O5 158.2(4) . . ?
O16 W4 O13 95.0(5) . . ?
O14 W4 O13 162.9(4) . . ?
O15 W4 O13 83.0(5) . . ?
O5 W4 O13 83.8(5) . . ?
O16 W4 O4 171.4(6) . . ?
O14 W4 O4 83.6(4) . . ?
O15 W4 O4 86.8(4) . . ?
O5 W4 O4 73.8(4) . . ?
O13 W4 O4 79.9(3) . . ?
O16 W4 K2 106.2(5) . . ?
O14 W4 K2 44.6(4) . . ?
O15 W4 K2 46.9(3) . . ?
O5 W4 K2 136.5(3) . . ?
O13 W4 K2 127.5(3) . . ?
O4 W4 K2 82.3(2) . . ?
O18 W5 O13 103.4(5) . . ?
O18 W5 O10 99.2(5) . . ?
O13 W5 O10 92.7(4) . . ?
O18 W5 O19 101.2(5) . . ?
O13 W5 O19 154.2(5) . . ?
O10 W5 O19 90.7(6) . . ?
O18 W5 O20 99.2(5) . . ?
O13 W5 O20 85.8(5) . . ?
O10 W5 O20 161.5(5) . . ?
O19 W5 O20 83.0(6) . . ?
O18 W5 O17 171.9(5) . . ?
O13 W5 O17 83.0(4) . . ?
O10 W5 O17 85.2(4) . . ?
O19 W5 O17 71.8(4) . . ?
O20 W5 O17 76.3(5) . . ?
O46 W6 O15 102.8(6) . . ?
O46 W6 O15 102.8(6) . 10 ?
O15 W6 O15 89.0(7) . 10 ?
O46 W6 O20 101.8(6) . 10 ?
O15 W6 O20 155.3(4) . 10 ?
O15 W6 O20 88.7(5) 10 10 ?
O46 W6 O20 101.8(6) . . ?
O15 W6 O20 88.7(5) . . ?
O15 W6 O20 155.3(4) 10 . ?
O20 W6 O20 83.3(8) 10 . ?
O46 W6 O17 175.9(7) . . ?
O15 W6 O17 80.1(4) . . ?
O15 W6 O17 80.1(4) 10 . ?
O20 W6 O17 75.2(4) 10 . ?
O20 W6 O17 75.2(4) . . ?
O46 W6 K2 83.3(7) . . ?
O15 W6 K2 49.6(3) . . ?
O15 W6 K2 49.6(3) 10 . ?
O20 W6 K2 137.6(4) 10 . ?
O20 W6 K2 137.6(4) . . ?
O17 W6 K2 100.9(3) . . ?
O37 W7 O35 101.8(5) . . ?
O37 W7 O27 99.3(5) . 10 ?
O35 W7 O27 93.6(4) . 10 ?
O37 W7 O34 98.9(6) . . ?
O35 W7 O34 92.7(4) . . ?
O27 W7 O34 159.2(4) 10 . ?
O37 W7 O36 94.6(5) . 10 ?
O35 W7 O36 163.5(4) . 10 ?
O27 W7 O36 84.3(4) 10 10 ?
O34 W7 O36 84.0(4) . 10 ?
O37 W7 O25 171.4(5) . . ?
O35 W7 O25 84.0(4) . . ?
O27 W7 O25 73.9(4) 10 . ?
O34 W7 O25 87.1(4) . . ?
O36 W7 O25 79.7(3) 10 . ?
O29 W8 O24 104.8(4) . . ?
O29 W8 O32 100.0(5) . . ?
O24 W8 O32 91.5(4) . . ?
O29 W8 O30 97.7(5) . . ?
O24 W8 O30 87.0(4) . . ?
O32 W8 O30 162.0(4) . . ?
O29 W8 O31 99.9(5) . . ?
O24 W8 O31 154.7(4) . . ?
O32 W8 O31 89.7(5) . . ?
O30 W8 O31 84.1(5) . . ?
O29 W8 O28 170.2(4) . . ?
O24 W8 O28 83.8(4) . . ?
O32 W8 O28 84.3(4) . . ?
O30 W8 O28 77.7(4) . . ?
O31 W8 O28 71.1(4) . . ?
O22 W9 O23 101.0(5) . . ?
O22 W9 O26 100.8(4) . . ?
O23 W9 O26 92.7(4) . . ?
O22 W9 O27 97.9(4) . . ?
O23 W9 O27 93.1(4) . . ?
O26 W9 O27 159.0(4) . . ?
O22 W9 O24 95.2(5) . . ?
O23 W9 O24 163.7(4) . . ?
O26 W9 O24 85.0(4) . . ?
O27 W9 O24 83.7(4) . . ?
O22 W9 O25 170.3(4) . 10 ?
O23 W9 O25 84.2(4) . 10 ?
O26 W9 O25 87.0(3) . 10 ?
O27 W9 O25 73.5(3) . 10 ?
O24 W9 O25 79.6(3) . 10 ?
O22 W9 K3 55.3(4) . 7_644 ?
O23 W9 K3 45.9(3) . 7_644 ?
O26 W9 K3 103.2(3) . 7_644 ?
O27 W9 K3 95.3(3) . 7_644 ?
O24 W9 K3 150.2(3) . 7_644 ?
O25 W9 K3 128.8(2) 10 7_644 ?
O22 W9 K1 106.0(4) . . ?
O23 W9 K1 47.6(3) . . ?
O26 W9 K1 45.1(3) . . ?
O27 W9 K1 136.7(3) . . ?
O24 W9 K1 128.0(3) . . ?
O25 W9 K1 83.6(2) 10 . ?
K3 W9 K1 71.09(10) 7_644 . ?
O33 W10 O30 101.2(4) . . ?
O33 W10 O30 101.2(4) . 10 ?
O30 W10 O30 84.4(5) . 10 ?
O33 W10 O26 103.3(4) . 10 ?
O30 W10 O26 155.3(4) . 10 ?
O30 W10 O26 88.2(4) 10 10 ?
O33 W10 O26 103.3(4) . . ?
O30 W10 O26 88.2(4) . . ?
O30 W10 O26 155.3(4) 10 . ?
O26 W10 O26 88.9(5) 10 . ?
O33 W10 O28 174.8(6) . . ?
O30 W10 O28 75.1(3) . . ?
O30 W10 O28 75.1(3) 10 . ?
O26 W10 O28 80.3(3) 10 . ?
O26 W10 O28 80.3(3) . . ?
O33 W10 K1 82.8(5) . . ?
O30 W10 K1 137.2(3) . . ?
O30 W10 K1 137.2(3) 10 . ?
O26 W10 K1 50.1(3) 10 . ?
O26 W10 K1 50.1(3) . . ?
O28 W10 K1 102.3(3) . . ?
O41 W11 O34 101.0(5) . 10 ?
O41 W11 O34 101.0(5) . . ?
O34 W11 O34 92.4(7) 10 . ?
O41 W11 O39 102.3(5) . . ?
O34 W11 O39 86.1(5) 10 . ?
O34 W11 O39 156.5(4) . . ?
O41 W11 O39 102.3(5) . 10 ?
O34 W11 O39 156.5(4) 10 10 ?
O34 W11 O39 86.1(5) . 10 ?
O39 W11 O39 86.1(7) . 10 ?
O41 W11 O38 177.5(7) . . ?
O34 W11 O38 80.7(4) 10 . ?
O34 W11 O38 80.7(4) . . ?
O39 W11 O38 75.9(4) . . ?
O39 W11 O38 75.9(4) 10 . ?
O40 W12 O36 104.6(5) . . ?
O40 W12 O32 100.3(6) . . ?
O36 W12 O32 91.5(4) . . ?
O40 W12 O39 97.4(6) . . ?
O36 W12 O39 85.5(5) . . ?
O32 W12 O39 162.2(4) . . ?
O40 W12 O42 99.9(6) . . ?
O36 W12 O42 154.7(5) . . ?
O32 W12 O42 90.1(6) . . ?
O39 W12 O42 85.3(6) . . ?
O40 W12 O38 170.7(6) . . ?
O36 W12 O38 82.6(4) . . ?
O32 W12 O38 85.1(4) . . ?
O39 W12 O38 77.1(5) . . ?
O42 W12 O38 72.4(4) . . ?
O44 Fe1 O35 92.8(4) . . ?
O44 Fe1 O43 91.2(4) . . ?
O35 Fe1 O43 99.2(5) . . ?
O44 Fe1 O23 178.9(4) . 10 ?
O35 Fe1 O23 86.4(4) . 10 ?
O43 Fe1 O23 88.1(4) . 10 ?
O44 Fe1 O47 94.3(4) . . ?
O35 Fe1 O47 168.3(4) . . ?
O43 Fe1 O47 89.9(5) . . ?
O23 Fe1 O47 86.6(4) 10 . ?
O44 Fe1 O49 96.7(4) . . ?
O35 Fe1 O49 86.1(4) . . ?
O43 Fe1 O49 170.2(5) . . ?
O23 Fe1 O49 84.0(4) 10 . ?
O47 Fe1 O49 83.8(5) . . ?
O44 Fe1 K1 123.0(3) . . ?
O35 Fe1 K1 128.5(3) . . ?
O43 Fe1 K1 50.3(4) . . ?
O23 Fe1 K1 57.0(3) 10 . ?
O47 Fe1 K1 53.5(3) . . ?
O49 Fe1 K1 120.0(3) . . ?
O44 Fe1 K3 136.2(3) . 16_645 ?
O35 Fe1 K3 107.0(3) . 16_645 ?
O43 Fe1 K3 122.2(4) . 16_645 ?
O23 Fe1 K3 44.9(3) 10 16_645 ?
O47 Fe1 K3 61.6(3) . 16_645 ?
O49 Fe1 K3 48.1(3) . 16_645 ?
K1 Fe1 K3 73.43(10) . 16_645 ?
O44 Fe2 O3 92.5(4) . . ?
O44 Fe2 O45 90.8(4) . . ?
O3 Fe2 O45 96.6(5) . . ?
O44 Fe2 O48 93.9(4) . . ?
O3 Fe2 O48 169.8(4) . . ?
O45 Fe2 O48 91.4(5) . . ?
O44 Fe2 O50 96.6(4) . . ?
O3 Fe2 O50 86.9(5) . . ?
O45 Fe2 O50 171.7(5) . . ?
O48 Fe2 O50 84.4(5) . . ?
O44 Fe2 O14 177.4(4) . . ?
O3 Fe2 O14 88.3(4) . . ?
O45 Fe2 O14 86.6(5) . . ?
O48 Fe2 O14 85.6(4) . . ?
O50 Fe2 O14 85.9(4) . . ?
O44 Fe2 K2 122.4(3) . . ?
O3 Fe2 K2 127.8(3) . . ?
O45 Fe2 K2 50.9(4) . . ?
O48 Fe2 K2 54.0(3) . . ?
O50 Fe2 K2 121.3(4) . . ?
O14 Fe2 K2 55.3(3) . . ?
O38 Si1 O25 108.4(4) . 10 ?
O38 Si1 O25 108.4(4) . . ?
O25 Si1 O25 112.6(7) 10 . ?
O38 Si1 O28 110.3(7) . . ?
O25 Si1 O28 108.5(4) 10 . ?
O25 Si1 O28 108.5(4) . . ?
O4 Si2 O4 110.5(7) 10 . ?
O4 Si2 O7 109.3(4) 10 . ?
O4 Si2 O7 109.3(4) . . ?
O4 Si2 O17 108.7(4) 10 . ?
O4 Si2 O17 108.7(4) . . ?
O7 Si2 O17 110.4(7) . . ?
O43 K1 O47 58.6(3) . 10 ?
O43 K1 O47 58.6(3) . . ?
O47 K1 O47 65.5(4) 10 . ?
O43 K1 O106 128.6(6) . 10 ?
O47 K1 O106 128.4(7) 10 10 ?
O47 K1 O106 78.3(7) . 10 ?
O43 K1 O106 128.6(6) . . ?
O47 K1 O106 78.3(7) 10 . ?
O47 K1 O106 128.4(7) . . ?
O106 K1 O106 99.3(12) 10 . ?
O43 K1 O26 83.5(3) . . ?
O47 K1 O26 106.4(3) 10 . ?
O47 K1 O26 140.3(3) . . ?
O106 K1 O26 124.6(7) 10 . ?
O106 K1 O26 83.3(7) . . ?
O43 K1 O26 83.5(3) . 10 ?
O47 K1 O26 140.3(3) 10 10 ?
O47 K1 O26 106.4(3) . 10 ?
O106 K1 O26 83.3(7) 10 10 ?
O106 K1 O26 124.6(7) . 10 ?
O26 K1 O26 53.4(4) . 10 ?
O43 K1 O23 55.9(2) . . ?
O47 K1 O23 54.9(3) 10 . ?
O47 K1 O23 106.7(3) . . ?
O106 K1 O23 175.0(7) 10 . ?
O106 K1 O23 77.4(6) . . ?
O26 K1 O23 51.7(2) . . ?
O26 K1 O23 95.5(3) 10 . ?
O43 K1 O23 55.9(2) . 10 ?
O47 K1 O23 106.7(3) 10 10 ?
O47 K1 O23 54.9(3) . 10 ?
O106 K1 O23 77.4(6) 10 10 ?
O106 K1 O23 175.0(7) . 10 ?
O26 K1 O23 95.5(3) . 10 ?
O26 K1 O23 51.7(2) 10 10 ?
O23 K1 O23 105.7(4) . 10 ?
O43 K1 Fe1 32.41(10) . 10 ?
O47 K1 Fe1 33.6(2) 10 10 ?
O47 K1 Fe1 73.3(2) . 10 ?
O106 K1 Fe1 151.5(6) 10 10 ?
O106 K1 Fe1 96.3(6) . 10 ?
O26 K1 Fe1 80.8(2) . 10 ?
O26 K1 Fe1 107.0(2) 10 10 ?
O23 K1 Fe1 33.46(16) . 10 ?
O23 K1 Fe1 88.2(2) 10 10 ?
O43 K1 Fe1 32.41(10) . . ?
O47 K1 Fe1 73.3(2) 10 . ?
O47 K1 Fe1 33.6(2) . . ?
O106 K1 Fe1 96.3(6) 10 . ?
O106 K1 Fe1 151.5(6) . . ?
O26 K1 Fe1 107.0(2) . . ?
O26 K1 Fe1 80.8(2) 10 . ?
O23 K1 Fe1 88.2(2) . . ?
O23 K1 Fe1 33.46(16) 10 . ?
Fe1 K1 Fe1 60.55(11) 10 . ?
O43 K1 W10 95.8(3) . . ?
O47 K1 W10 135.2(2) 10 . ?
O47 K1 W10 135.2(2) . . ?
O106 K1 W10 96.4(6) 10 . ?
O106 K1 W10 96.4(6) . . ?
O26 K1 W10 29.49(18) . . ?
O26 K1 W10 29.49(18) 10 . ?
O23 K1 W10 80.37(18) . . ?
O23 K1 W10 80.37(18) 10 . ?
Fe1 K1 W10 105.41(13) 10 . ?
Fe1 K1 W10 105.41(13) . . ?
O45 K2 C9 128.9(7) . . ?
O45 K2 C9 128.9(7) . 10 ?
C9 K2 C9 98.7(14) . 10 ?
O45 K2 O48 60.4(3) . . ?
C9 K2 O48 77.1(7) . . ?
C9 K2 O48 127.7(7) 10 . ?
O45 K2 O48 60.4(3) . 10 ?
C9 K2 O48 127.7(7) . 10 ?
C9 K2 O48 77.1(7) 10 10 ?
O48 K2 O48 66.7(5) . 10 ?
O45 K2 O14 57.4(2) . 10 ?
C9 K2 O14 173.1(7) . 10 ?
C9 K2 O14 76.4(7) 10 10 ?
O48 K2 O14 109.6(3) . 10 ?
O48 K2 O14 56.3(3) 10 10 ?
O45 K2 O14 57.4(2) . . ?
C9 K2 O14 76.4(7) . . ?
C9 K2 O14 173.1(7) 10 . ?
O48 K2 O14 56.3(3) . . ?
O48 K2 O14 109.6(3) 10 . ?
O14 K2 O14 108.1(4) 10 . ?
O45 K2 O15 85.2(3) . 10 ?
C9 K2 O15 122.6(7) . 10 ?
C9 K2 O15 82.8(7) 10 10 ?
O48 K2 O15 143.4(4) . 10 ?
O48 K2 O15 108.7(4) 10 10 ?
O14 K2 O15 52.5(3) 10 10 ?
O14 K2 O15 95.8(3) . 10 ?
O45 K2 O15 85.2(3) . . ?
C9 K2 O15 82.8(7) . . ?
C9 K2 O15 122.6(7) 10 . ?
O48 K2 O15 108.7(4) . . ?
O48 K2 O15 143.4(4) 10 . ?
O14 K2 O15 95.8(3) 10 . ?
O14 K2 O15 52.5(3) . . ?
O15 K2 O15 52.0(5) 10 . ?
O45 K2 Fe2 33.40(11) . 10 ?
C9 K2 Fe2 151.9(7) . 10 ?
C9 K2 Fe2 95.7(7) 10 10 ?
O48 K2 Fe2 75.0(3) . 10 ?
O48 K2 Fe2 34.3(2) 10 10 ?
O14 K2 Fe2 34.7(2) 10 10 ?
O14 K2 Fe2 90.7(2) . 10 ?
O15 K2 Fe2 83.0(3) 10 10 ?
O15 K2 Fe2 109.2(3) . 10 ?
O45 K2 Fe2 33.40(11) . . ?
C9 K2 Fe2 95.7(7) . . ?
C9 K2 Fe2 151.9(7) 10 . ?
O48 K2 Fe2 34.3(2) . . ?
O48 K2 Fe2 75.0(3) 10 . ?
O14 K2 Fe2 90.7(2) 10 . ?
O14 K2 Fe2 34.7(2) . . ?
O15 K2 Fe2 109.2(3) 10 . ?
O15 K2 Fe2 83.0(3) . . ?
Fe2 K2 Fe2 62.08(11) 10 . ?
O45 K2 W6 96.7(3) . . ?
C9 K2 W6 95.6(7) . . ?
C9 K2 W6 95.6(7) 10 . ?
O48 K2 W6 136.6(3) . . ?
O48 K2 W6 136.6(3) 10 . ?
O14 K2 W6 80.3(2) 10 . ?
O14 K2 W6 80.3(2) . . ?
O15 K2 W6 28.4(3) 10 . ?
O15 K2 W6 28.4(3) . . ?
Fe2 K2 W6 106.78(14) 10 . ?
Fe2 K2 W6 106.78(14) . . ?
O16 K3 O23 125.3(4) . 8_565 ?
O16 K3 O49 159.6(4) . 15_565 ?
O23 K3 O49 58.8(3) 8_565 15_565 ?
O16 K3 O108 87.7(5) . . ?
O23 K3 O108 83.4(4) 8_565 . ?
O49 K3 O108 72.6(4) 15_565 . ?
O16 K3 O22 73.5(4) . 8_565 ?
O23 K3 O22 55.1(3) 8_565 8_565 ?
O49 K3 O22 100.4(3) 15_565 8_565 ?
O108 K3 O22 61.2(4) . 8_565 ?
O16 K3 O106 76.5(7) . 8_565 ?
O23 K3 O106 81.6(6) 8_565 8_565 ?
O49 K3 O106 122.9(7) 15_565 8_565 ?
O108 K3 O106 146.0(7) . 8_565 ?
O22 K3 O106 85.3(7) 8_565 8_565 ?
O16 K3 O47 148.2(4) . 15_565 ?
O23 K3 O47 53.7(3) 8_565 15_565 ?
O49 K3 O47 52.0(3) 15_565 15_565 ?
O108 K3 O47 121.2(4) . 15_565 ?
O22 K3 O47 107.2(3) 8_565 15_565 ?
O106 K3 O47 71.9(7) 8_565 15_565 ?
O16 K3 W9 99.9(3) . 8_565 ?
O23 K3 W9 27.63(18) 8_565 8_565 ?
O49 K3 W9 78.2(2) 15_565 8_565 ?
O108 K3 W9 69.1(4) . 8_565 ?
O22 K3 W9 27.48(19) 8_565 8_565 ?
O106 K3 W9 84.0(6) 8_565 8_565 ?
O47 K3 W9 80.8(2) 15_565 8_565 ?
O16 K3 Fe1 156.7(4) . 15_565 ?
O23 K3 Fe1 31.54(18) 8_565 15_565 ?
O49 K3 Fe1 32.7(2) 15_565 15_565 ?
O108 K3 Fe1 89.7(4) . 15_565 ?
O22 K3 Fe1 85.1(2) 8_565 15_565 ?
O106 K3 Fe1 93.2(6) 8_565 15_565 ?
O47 K3 Fe1 32.63(18) 15_565 15_565 ?
W9 K3 Fe1 57.85(7) 8_565 15_565 ?
O16 K3 K1 112.1(4) . 15_565 ?
O23 K3 K1 43.1(2) 8_565 15_565 ?
O49 K3 K1 84.3(2) 15_565 15_565 ?
O108 K3 K1 125.5(4) . 15_565 ?
O22 K3 K1 76.2(2) 8_565 15_565 ?
O106 K3 K1 41.6(6) 8_565 15_565 ?
O47 K3 K1 41.7(2) 15_565 15_565 ?
W9 K3 K1 57.96(10) 8_565 15_565 ?
Fe1 K3 K1 52.35(10) 15_565 15_565 ?
W3 O1 W2 148.5(5) . 10 ?
W1 O2 W2 143.9(5) . . ?
W2 O3 Fe2 142.8(5) . . ?
Si2 O4 W2 127.7(5) . . ?
Si2 O4 W4 128.1(5) . . ?
W2 O4 W4 94.8(4) . . ?
W2 O5 W4 115.2(5) . . ?
Si2 O7 W1 123.4(4) . 10 ?
Si2 O7 W1 123.4(4) . . ?
W1 O7 W1 96.0(4) 10 . ?
Si2 O7 W3 125.1(6) . . ?
W1 O7 W3 89.7(4) 10 . ?
W1 O7 W3 89.7(4) . . ?
W1 O8 W1 120.5(6) 10 . ?
W3 O9 W1 118.8(4) . . ?
W5 O10 W1 154.7(5) . . ?
W5 O13 W4 145.6(7) . . ?
W4 O14 Fe2 140.5(6) . . ?
W4 O14 K2 110.9(5) . . ?
Fe2 O14 K2 90.0(4) . . ?
W6 O15 W4 149.0(6) . . ?
W6 O15 K2 101.9(5) . . ?
W4 O15 K2 105.1(4) . . ?
W4 O16 K3 156.1(7) . . ?
Si2 O17 W5 121.9(4) . 10 ?
Si2 O17 W5 121.9(4) . . ?
W5 O17 W5 96.9(5) 10 . ?
Si2 O17 W6 125.8(7) . . ?
W5 O17 W6 90.9(4) 10 . ?
W5 O17 W6 90.9(4) . . ?
W5 O19 W5 119.4(7) . 10 ?
W6 O20 W5 117.1(5) . . ?
W9 O22 K3 97.2(4) . 7_644 ?
W9 O23 Fe1 142.1(5) . 10 ?
W9 O23 K3 106.5(4) . 7_644 ?
Fe1 O23 K3 103.6(3) 10 7_644 ?
W9 O23 K1 107.4(4) . . ?
Fe1 O23 K1 89.5(3) 10 . ?
K3 O23 K1 99.6(3) 7_644 . ?
W8 O24 W9 143.6(5) . . ?
Si1 O25 W9 128.8(5) . 10 ?
Si1 O25 W7 128.5(5) . . ?
W9 O25 W7 94.6(3) 10 . ?
W9 O26 W10 147.7(5) . . ?
W9 O26 K1 108.2(4) . . ?
W10 O26 K1 100.4(4) . . ?
W7 O27 W9 115.7(4) 10 . ?
Si1 O28 W8 123.3(4) . . ?
Si1 O28 W8 123.3(4) . 10 ?
W8 O28 W8 97.0(5) . 10 ?
Si1 O28 W10 124.7(7) . . ?
W8 O28 W10 89.5(3) . . ?
W8 O28 W10 89.5(3) 10 . ?
W10 O30 W8 117.3(4) . . ?
W8 O31 W8 120.5(6) 10 . ?
W8 O32 W12 153.6(6) . . ?
W11 O34 W7 148.1(6) . . ?
W7 O35 Fe1 143.1(5) . . ?
W12 O36 W7 144.1(6) . 10 ?
Si1 O38 W12 122.6(4) . . ?
Si1 O38 W12 122.6(4) . 10 ?
W12 O38 W12 94.8(5) . 10 ?
Si1 O38 W11 127.1(8) . . ?
W12 O38 W11 90.1(4) . . ?
W12 O38 W11 90.1(4) 10 . ?
W11 O39 W12 116.8(5) . . ?
W12 O42 W12 120.3(7) 10 . ?
Fe1 O43 Fe1 137.9(7) 10 . ?
Fe1 O43 K1 97.3(4) 10 . ?
Fe1 O43 K1 97.3(4) . . ?
Fe1 O44 Fe2 123.8(5) . . ?
Fe2 O45 Fe2 137.5(7) 10 . ?
Fe2 O45 K2 95.7(4) 10 . ?
Fe2 O45 K2 95.7(4) . . ?
C3 O47 Fe1 133.2(11) . . ?
C3 O47 K1 129.4(11) . . ?
Fe1 O47 K1 92.9(4) . . ?
C3 O47 K3 109.9(10) . 16_645 ?
Fe1 O47 K3 85.8(3) . 16_645 ?
K1 O47 K3 90.1(3) . 16_645 ?
C3 O48 Fe2 134.6(11) . . ?
C3 O48 K2 129.1(11) . . ?
Fe2 O48 K2 91.7(4) . . ?
C2 O49 Fe1 131.0(10) . . ?
C2 O49 K3 115.8(9) . 16_645 ?
Fe1 O49 K3 99.2(4) . 16_645 ?
C2 O50 Fe2 132.5(10) . . ?
K1 O106 K3 95.4(8) . 7_644 ?
C5 N1 C6 111.7(15) . . ?
C7 N2 C8 115(2) . . ?
C9 N3 C10 129(3) . . ?
O50 C2 O49 127.0(15) . . ?
O50 C2 C1 119.0(16) . . ?
O49 C2 C1 114.0(15) . . ?
O48 C3 O47 121.3(17) . . ?
O48 C3 C4 120.6(18) . . ?
O47 C3 C4 118.1(18) . . ?
N3 C9 K2 120(2) . . ?

loop_
_geom_bond_atom_site_label_1
_geom_bond_atom_site_label_2
_geom_bond_distance
_geom_bond_site_symmetry_2
_geom_bond_publ_flag
W1 O11 1.716(9) . ?
W1 O2 1.851(9) . ?
W1 O9 1.929(9) . ?
W1 O10 1.929(10) . ?
W1 O8 1.954(6) . ?
W1 O7 2.282(8) . ?
W2 O6 1.715(10) . ?
W2 O3 1.798(9) . ?
W2 O1 1.938(9) 10 ?
W2 O5 1.938(10) . ?
W2 O2 2.069(9) . ?
W2 O4 2.223(10) . ?
W3 O12 1.703(12) . ?
W3 O1 1.888(9) . ?
W3 O1 1.888(9) 10 ?
W3 O9 1.898(9) 10 ?
W3 O9 1.898(9) . ?
W3 O7 2.390(12) . ?
W4 O16 1.697(11) . ?
W4 O14 1.769(10) . ?
W4 O15 1.936(13) . ?
W4 O5 1.939(13) . ?
W4 O13 2.085(9) . ?
W4 O4 2.223(9) . ?
W4 K2 3.981(4) . ?
W5 O18 1.705(10) . ?
W5 O13 1.841(10) . ?
W5 O10 1.889(10) . ?
W5 O19 1.966(7) . ?
W5 O20 1.984(11) . ?
W5 O17 2.268(9) . ?
W6 O46 1.716(17) . ?
W6 O15 1.882(13) . ?
W6 O15 1.882(13) 10 ?
W6 O20 1.897(13) 10 ?
W6 O20 1.897(13) . ?
W6 O17 2.376(13) . ?
W6 K2 3.867(6) . ?
W7 O37 1.713(10) . ?
W7 O35 1.799(9) . ?
W7 O27 1.909(9) 10 ?
W7 O34 1.964(11) . ?
W7 O36 2.063(10) 10 ?
W7 O25 2.224(8) . ?
W8 O29 1.733(9) . ?
W8 O24 1.845(11) . ?
W8 O32 1.902(11) . ?
W8 O30 1.944(9) . ?
W8 O31 1.959(6) . ?
W8 O28 2.271(8) . ?
W9 O22 1.717(10) . ?
W9 O23 1.785(8) . ?
W9 O26 1.901(9) . ?
W9 O27 1.942(9) . ?
W9 O24 2.085(10) . ?
W9 O25 2.213(9) 10 ?
W9 K3 3.690(5) 7_644 ?
W9 K1 4.028(4) . ?
W10 O33 1.704(14) . ?
W10 O30 1.911(9) . ?
W10 O30 1.911(9) 10 ?
W10 O26 1.929(9) 10 ?
W10 O26 1.929(9) . ?
W10 O28 2.402(12) . ?
W10 K1 3.854(5) . ?
W11 O41 1.719(15) . ?
W11 O34 1.874(11) 10 ?
W11 O34 1.874(11) . ?
W11 O39 1.936(11) . ?
W11 O39 1.936(11) 10 ?
W11 O38 2.365(14) . ?
W12 O40 1.694(10) . ?
W12 O36 1.868(11) . ?
W12 O32 1.908(11) . ?
W12 O39 1.947(11) . ?
W12 O42 1.960(7) . ?
W12 O38 2.309(10) . ?
Fe1 O44 1.885(9) . ?
Fe1 O35 1.993(10) . ?
Fe1 O43 2.006(5) . ?
Fe1 O23 2.048(9) 10 ?
Fe1 O47 2.057(11) . ?
Fe1 O49 2.082(10) . ?
Fe1 K1 3.713(5) . ?
Fe1 K3 3.805(4) 16_645 ?
Fe2 O44 1.895(9) . ?
Fe2 O3 2.006(9) . ?
Fe2 O45 2.013(5) . ?
Fe2 O48 2.052(10) . ?
Fe2 O50 2.067(11) . ?
Fe2 O14 2.071(10) . ?
Fe2 K2 3.638(6) . ?
Si1 O38 1.615(15) . ?
Si1 O25 1.616(9) 10 ?
Si1 O25 1.616(9) . ?
Si1 O28 1.655(13) . ?
Si2 O4 1.622(10) 10 ?
Si2 O4 1.622(10) . ?
Si2 O7 1.645(13) . ?
Si2 O17 1.671(13) . ?
K1 O43 2.881(15) . ?
K1 O47 2.988(11) 10 ?
K1 O47 2.988(11) . ?
K1 O106 3.00(3) 10 ?
K1 O106 3.00(3) . ?
K1 O26 3.005(10) . ?
K1 O26 3.005(10) 10 ?
K1 O23 3.116(10) . ?
K1 O23 3.116(10) 10 ?
K1 Fe1 3.713(5) 10 ?
K2 O45 2.837(15) . ?
K2 C9 2.86(4) . ?
K2 C9 2.86(4) 10 ?
K2 O48 2.944(12) . ?
K2 O48 2.944(12) 10 ?
K2 O14 2.991(12) 10 ?
K2 O14 2.991(12) . ?
K2 O15 3.011(12) 10 ?
K2 O15 3.011(12) . ?
K2 Fe2 3.638(5) 10 ?
K3 O16 2.689(11) . ?
K3 O23 2.762(10) 8_565 ?
K3 O49 2.868(12) 15_565 ?
K3 O108 2.892(18) . ?
K3 O22 3.057(12) 8_565 ?
K3 O106 3.08(3) 8_565 ?
K3 O47 3.355(11) 15_565 ?
K3 W9 3.690(5) 8_565 ?
K3 Fe1 3.805(4) 15_565 ?
K3 K1 4.495(5) 15_565 ?
O1 W2 1.938(9) 10 ?
O7 W1 2.282(8) 10 ?
O8 W1 1.954(6) 10 ?
O17 W5 2.268(9) 10 ?
O19 W5 1.966(7) 10 ?
O22 K3 3.057(12) 7_644 ?
O23 Fe1 2.048(9) 10 ?
O23 K3 2.762(10) 7_644 ?
O25 W9 2.213(9) 10 ?
O27 W7 1.909(9) 10 ?
O28 W8 2.271(8) 10 ?
O31 W8 1.959(6) 10 ?
O36 W7 2.063(10) 10 ?
O38 W12 2.309(10) 10 ?
O42 W12 1.960(7) 10 ?
O43 Fe1 2.006(5) 10 ?
O45 Fe2 2.013(5) 10 ?
O47 C3 1.31(2) . ?
O47 K3 3.355(11) 16_645 ?
O48 C3 1.28(2) . ?
O49 C2 1.273(17) . ?
O49 K3 2.868(12) 16_645 ?
O50 C2 1.227(18) . ?
O101 O101 1.02(3) 10_557 ?
O106 K3 3.08(3) 7_644 ?
N1 C5 1.47(2) . ?
N1 C6 1.51(2) . ?
N2 C7 1.47(3) . ?
N2 C8 1.53(3) . ?
N3 C9 1.49(4) . ?
N3 C10 1.56(4) . ?
C1 C2 1.51(3) . ?
C3 C4 1.48(3) . ?
